data_1575868
loop_
_publ_author_name
'Zheng, Canze'
'Zhu, Liwei'
'Zhang, Jianyu'
'Deng, Xin'
'Zhong, Zhengyao'
'He, Xiang'
'Zhang, Qiaoyun'
'Liu, Junkai'
'Meng, Miao'
'Lam, Jacky W. Y.'
'Li, Ying'
'Chen, Ming'
'Tang, Ben Zhong'

_publ_section_title
;
 An acceptor motor-driven electronic donor-acceptor supramolecular
 scaffold towards imaging-guided tumor therapy.
;
_journal_issue 42
_journal_name_full 'Chemical science'
_journal_page_first 20048
_journal_page_last 20060
_journal_paper_doi 10.1039/d5sc05770a
_journal_volume 16
_journal_year 2025
_chemical_formula_moiety 'C18 N12, 2(C3 H6 O), 2(C10 H6)'
_chemical_formula_sum 'C44 H24 N12 O2'
_chemical_formula_weight 752.75
_space_group_crystal_system triclinic
_space_group_IT_number 2
_space_group_name_Hall '-P 1'
_space_group_name_H-M_alt 'P -1'
_atom_sites_solution_hydrogens geom
_atom_sites_solution_primary dual
_audit_creation_date 2024-01-16
_audit_creation_method
;
Olex2 1.3
(compiled 2020.11.12 svn.r5f609507 for OlexSys, GUI svn.r6408)
;
_audit_update_record
;
2025-01-04 deposited with the CCDC.	2025-09-16 downloaded from the CCDC.
;
_cell_angle_alpha 61.106(6)
_cell_angle_beta 83.437(4)
_cell_angle_gamma 84.556(4)
_cell_formula_units_Z 2
_cell_length_a 10.5545(5)
_cell_length_b 13.9466(8)
_cell_length_c 14.0437(8)
_cell_measurement_reflns_used 5965
_cell_measurement_temperature 169.98(10)
_cell_measurement_theta_max 73.7770
_cell_measurement_theta_min 3.5550
_cell_volume 1796.2(2)
_computing_cell_refinement 'CrysAlisPro 1.171.38.43f (Rigaku OD, 2015)'
_computing_data_collection 'CrysAlisPro 1.171.38.43f (Rigaku OD, 2015)'
_computing_data_reduction 'CrysAlisPro 1.171.38.43f (Rigaku OD, 2015)'
_computing_molecular_graphics 'Olex2 1.3 (Dolomanov et al., 2009)'
_computing_publication_material 'Olex2 1.3 (Dolomanov et al., 2009)'
_computing_structure_refinement 'SHELXL 2018/3 (Sheldrick, 2015)'
_computing_structure_solution 'SHELXT 2018/2 (Sheldrick, 2018)'
_diffrn_ambient_environment N~2~
_diffrn_ambient_temperature 169.98(10)
_diffrn_detector 'CCD plate'
_diffrn_detector_area_resol_mean 5.2684
_diffrn_detector_type AtlasS2
_diffrn_measured_fraction_theta_full 0.999
_diffrn_measured_fraction_theta_max 0.971
_diffrn_measurement_details
;
List of Runs (angles in degrees, time in seconds):

  # Type    Start    End  Width  t~exp~   \w     \q     \k     \f   Frames
#--------------------------------------------------------------------------
  1  \w    -62.00  26.00   1.00    1.01    --  -40.98  57.00 -60.00   88
  2  \w    -65.00  30.00   1.00    1.01    --  -40.98  37.00-150.00   95
  3  \w    -80.00  -8.00   1.00    1.01    --  -40.98 125.00 -60.00   72
  4  \w   -107.00 -18.00   1.00    1.01    --  -40.98 -37.00  30.00   89
  5  \w     59.00  89.00   1.00    1.01    --   40.98-125.00-180.00   30
  6  \w     74.00 109.00   1.00    4.00    --  107.58 -94.00-120.00   35
  7  \w     60.00 132.00   1.00    4.00    --  107.58 -61.00-180.00   72
  8  \w     88.00 172.00   1.00    4.00    --  107.58  30.00-180.00   84
  9  \w    106.00 168.00   1.00    4.00    --  107.58 125.00-150.00   62
 10  \w     97.00 177.00   1.00    4.00    --  107.58 125.00-180.00   80
 11  \w     87.00 131.00   1.00    4.00    --  107.58  45.00 -30.00   44
 12  \w     83.00 176.00   1.00    4.00    --  107.58  30.00 -90.00   93
 13  \w     72.00 133.00   1.00    4.00    --  107.58 -45.00  90.00   61
 14  \w     85.00 118.00   1.00    4.00    --  107.58-125.00 150.00   33
 15  \w     37.00  66.00   1.00    4.00    --  107.58 -61.00   0.00   29
 16  \w     52.00 104.00   1.00    4.00    --  107.58 -94.00 -30.00   52
 17  \w     25.00 109.00   1.00    4.00    --  107.58 -94.00 150.00   84
 18  \w    108.00 152.00   1.00    4.00    --  107.58 125.00 120.00   44
;
_diffrn_measurement_device 'four-circle diffractometer'
_diffrn_measurement_device_type 'SuperNova, Dual, Cu at zero, AtlasS2'
_diffrn_measurement_method '\w scans'
_diffrn_orient_matrix_type 'CrysAlisPro convention (1999,Acta A55,543-557)'
_diffrn_orient_matrix_UB_11 0.1157485000
_diffrn_orient_matrix_UB_12 -0.0820903000
_diffrn_orient_matrix_UB_13 0.0352201000
_diffrn_orient_matrix_UB_21 0.0799784000
_diffrn_orient_matrix_UB_22 0.0789793000
_diffrn_orient_matrix_UB_23 -0.1028927000
_diffrn_orient_matrix_UB_31 0.0428712000
_diffrn_orient_matrix_UB_32 0.0545422000
_diffrn_orient_matrix_UB_33 0.0629990000
_diffrn_radiation_monochromator mirror
_diffrn_radiation_probe x-ray
_diffrn_radiation_type 'Cu K\a'
_diffrn_radiation_wavelength 1.54184
_diffrn_reflns_av_R_equivalents 0.0336
_diffrn_reflns_av_unetI/netI 0.0477
_diffrn_reflns_Laue_measured_fraction_full 0.999
_diffrn_reflns_Laue_measured_fraction_max 0.971
_diffrn_reflns_limit_h_max 12
_diffrn_reflns_limit_h_min -10
_diffrn_reflns_limit_k_max 17
_diffrn_reflns_limit_k_min -15
_diffrn_reflns_limit_l_max 17
_diffrn_reflns_limit_l_min -15
_diffrn_reflns_number 12456
_diffrn_reflns_point_group_measured_fraction_full 0.999
_diffrn_reflns_point_group_measured_fraction_max 0.971
_diffrn_reflns_theta_full 67.684
_diffrn_reflns_theta_max 73.843
_diffrn_reflns_theta_min 3.606
_diffrn_source 'micro-focus sealed X-ray tube'
_diffrn_source_type 'SuperNova (Cu) X-ray Source'
_exptl_absorpt_coefficient_mu 0.741
_exptl_absorpt_correction_T_max 1.00000
_exptl_absorpt_correction_T_min 0.51001
_exptl_absorpt_correction_type multi-scan
_exptl_absorpt_process_details
;
CrysAlisPro 1.171.38.43f (Rigaku Oxford Diffraction, 2015)
Empirical absorption correction using spherical harmonics,
 implemented in SCALE3 ABSPACK scaling algorithm.
;
_exptl_crystal_colour 'dark black'
_exptl_crystal_density_diffrn 1.392
_exptl_crystal_description needle
_exptl_crystal_F_000 776
_exptl_crystal_size_max 0.16
_exptl_crystal_size_mid 0.13
_exptl_crystal_size_min 0.08
_refine_diff_density_max 0.257
_refine_diff_density_min -0.387
_refine_diff_density_rms 0.091
_refine_ls_extinction_method none
_refine_ls_goodness_of_fit_ref 1.046
_refine_ls_hydrogen_treatment constr
_refine_ls_matrix_type full
_refine_ls_number_parameters 527
_refine_ls_number_reflns 7058
_refine_ls_number_restraints 0
_refine_ls_restrained_S_all 1.046
_refine_ls_R_factor_all 0.0621
_refine_ls_R_factor_gt 0.0540
_refine_ls_shift/su_max 0.000
_refine_ls_shift/su_mean 0.000
_refine_ls_structure_factor_coef Fsqd
_refine_ls_weighting_details 'w=1/[\s^2^(Fo^2^)+(0.0926P)^2^+0.0365P] where P=(Fo^2^+2Fc^2^)/3'
_refine_ls_weighting_scheme calc
_refine_ls_wR_factor_gt 0.1442
_refine_ls_wR_factor_ref 0.1578
_reflns_Friedel_coverage 0.000
_reflns_number_gt 5868
_reflns_number_total 7058
_reflns_threshold_expression 'I > 2\s(I)'
_cod_data_source_file d5sc05770a2.cif
_cod_data_source_block a4-d13ace
_cod_depositor_comments 'Adding full bibliography for 1575868--1575869.cif.'
_cod_original_cell_volume 1796.16(19)
_cod_database_code 1575868
_shelx_shelxl_version_number 2018/3
_shelx_space_group_comment
;
The symmetry employed for this shelxl refinement is uniquely defined
by the following loop, which should always be used as a source of
symmetry information in preference to the above space-group names.
They are only intended as comments.
;
_shelx_estimated_absorpt_t_max 0.943
_shelx_estimated_absorpt_t_min 0.891
_reflns_odcompleteness_completeness 100.00
_reflns_odcompleteness_iscentric 1
_reflns_odcompleteness_theta 66.97
_olex2_refinement_description
;
1. Fixed Uiso
 At 1.2 times of:
  All C(H) groups
 At 1.5 times of:
  All C(H,H,H) groups
2.a Aromatic/amide H refined with riding coordinates:
 C00U(H00U), C00V(H00V), C00W(H00W), C010(H010), C011(H011), C012(H012),
 C013(H013), C014(H014), C01A(H01A), C01C(H01C), C01D(H01D), C01E(H01E)
2.b Idealised Me refined as rotating group:
 C01J(H01K,H01L,H01M), C01K(H01N,H01O,H01P), C01L(H01B,H01F,H01G), C01M(H01H,
 H01I,H01J)
;
_olex2_date_sample_data_collection 2023-03-01
_olex2_submission_special_instructions 'No special instructions were received'
_oxdiff_exptl_absorpt_empirical_details
;
Empirical correction (ABSPACK) includes:
- Absorption correction using spherical harmonics
- Frame scaling
;
_oxdiff_exptl_absorpt_empirical_full_max 1.821
_oxdiff_exptl_absorpt_empirical_full_min 0.303

loop_
_space_group_symop_operation_xyz
'x, y, z'
'-x, -y, -z'

loop_
_atom_site_label
_atom_site_type_symbol
_atom_site_fract_x
_atom_site_fract_y
_atom_site_fract_z
_atom_site_U_iso_or_equiv
_atom_site_adp_type
_atom_site_occupancy
_atom_site_site_symmetry_order
_atom_site_calc_flag
_atom_site_refinement_flags_posn
_atom_site_refinement_flags_adp
_atom_site_refinement_flags_occupancy
_atom_site_disorder_assembly
_atom_site_disorder_group
N001 N 0.45363(11) 0.29773(9) 0.41492(9) 0.0211(2) Uani 1 1 d . . . . .
N002 N 0.64476(11) 0.61999(9) 0.12404(9) 0.0207(2) Uani 1 1 d . . . . .
N003 N 0.21217(11) 0.40972(9) 0.37870(9) 0.0209(2) Uani 1 1 d . . . . .
N004 N 0.66608(11) 0.40145(9) 0.29444(9) 0.0215(2) Uani 1 1 d . . . . .
N005 N 0.19395(11) 0.62723(10) 0.22066(9) 0.0226(2) Uani 1 1 d . . . . .
N006 N 0.41335(11) 0.72918(9) 0.08710(9) 0.0205(2) Uani 1 1 d . . . . .
O007 O 0.26077(15) 0.91102(11) 0.18527(10) 0.0469(3) Uani 1 1 d . . . . .
O008 O 0.21114(15) 0.06375(11) 0.42815(11) 0.0506(3) Uani 1 1 d . . . . .
C009 C 0.38982(13) 0.44164(11) 0.06716(10) 0.0187(3) Uani 1 1 d . . . . .
C00A C 0.51321(13) 0.38760(11) 0.08304(10) 0.0180(3) Uani 1 1 d . . . . .
C00B C 0.31928(13) 0.45907(11) 0.31948(10) 0.0191(3) Uani 1 1 d . . . . .
C00C C 0.62433(13) 0.44365(11) 0.01792(10) 0.0188(3) Uani 1 1 d . . . . .
C00D C 0.41852(13) 0.62574(11) 0.16892(10) 0.0187(3) Uani 1 1 d . . . . .
C00E C 0.43904(13) 0.40265(11) 0.33810(10) 0.0192(3) Uani 1 1 d . . . . .
C00F C 0.55327(13) 0.45801(11) 0.27239(10) 0.0185(3) Uani 1 1 d . . . . .
C00G C 0.54254(13) 0.56705(11) 0.18888(10) 0.0188(3) Uani 1 1 d . . . . .
N00H N 0.28466(16) 0.97677(12) -0.08972(11) 0.0396(3) Uani 1 1 d . . . . .
C00I C 0.60318(14) 0.56454(11) 0.42945(10) 0.0205(3) Uani 1 1 d . . . . .
C00J C 0.52711(14) 0.27618(11) 0.16528(10) 0.0208(3) Uani 1 1 d . . . . .
C00K C 0.30850(13) 0.57337(11) 0.23492(10) 0.0192(3) Uani 1 1 d . . . . .
C00L C 0.47603(13) 0.61199(11) 0.41714(10) 0.0209(3) Uani 1 1 d . . . . .
C00M C 0.22761(14) 0.30564(11) 0.45360(10) 0.0223(3) Uani 1 1 d . . . . .
C00N C 0.34806(14) 0.24950(11) 0.47195(11) 0.0226(3) Uani 1 1 d . . . . .
C00O C 0.30009(13) 0.78042(11) 0.07285(10) 0.0215(3) Uani 1 1 d . . . . .
N00P N 0.98823(14) 0.35288(13) 0.26482(13) 0.0404(3) Uani 1 1 d . . . . .
C00Q C 0.63014(13) 0.45417(11) 0.50966(10) 0.0207(3) Uani 1 1 d . . . . .
N00R N 0.02502(15) 0.20996(13) 0.57170(13) 0.0448(4) Uani 1 1 d . . . . .
C00S C 0.19014(13) 0.72990(11) 0.14136(11) 0.0233(3) Uani 1 1 d . . . . .
C00T C 0.75486(13) 0.56306(11) 0.14523(11) 0.0222(3) Uani 1 1 d . . . . .
C00U C 0.74193(13) 0.38725(11) 0.03844(11) 0.0227(3) Uani 1 1 d . . . . .
H00U H 0.814622 0.423272 -0.002521 0.027 Uiso 1 1 calc R U . . .
C00V C 0.28613(13) 0.38368(11) 0.13407(10) 0.0226(3) Uani 1 1 d . . . . .
H00V H 0.205497 0.418702 0.125190 0.027 Uiso 1 1 calc R U . . .
C00W C 0.29977(14) 0.27383(12) 0.21462(11) 0.0245(3) Uani 1 1 d . . . . .
H00W H 0.228470 0.236811 0.257445 0.029 Uiso 1 1 calc R U . . .
C00X C 0.76628(13) 0.45457(11) 0.23087(11) 0.0223(3) Uani 1 1 d . . . . .
C00Y C 0.70609(14) 0.62941(12) 0.35855(11) 0.0246(3) Uani 1 1 d . . . . .
N00Z N 0.37831(17) 0.04698(12) 0.61858(13) 0.0449(4) Uani 1 1 d . . . . .
C010 C 0.75550(14) 0.41252(12) 0.51757(12) 0.0262(3) Uani 1 1 d . . . . .
H010 H 0.773500 0.340678 0.569984 0.031 Uiso 1 1 calc R U . . .
C011 C 0.41773(15) 0.22100(11) 0.23034(11) 0.0242(3) Uani 1 1 d . . . . .
H011 H 0.426158 0.148294 0.284158 0.029 Uiso 1 1 calc R U . . .
C012 C 0.64942(15) 0.22249(11) 0.18180(11) 0.0253(3) Uani 1 1 d . . . . .
H012 H 0.658506 0.149718 0.235320 0.030 Uiso 1 1 calc R U . . .
C013 C 0.75457(14) 0.27720(12) 0.11932(11) 0.0253(3) Uani 1 1 d . . . . .
H013 H 0.834745 0.241351 0.130457 0.030 Uiso 1 1 calc R U . . .
C014 C 0.45620(15) 0.71933(12) 0.33703(11) 0.0259(3) Uani 1 1 d . . . . .
H014 H 0.373573 0.750414 0.328407 0.031 Uiso 1 1 calc R U . . .
C015 C 0.36339(15) 0.13616(12) 0.55414(12) 0.0281(3) Uani 1 1 d . . . . .
C016 C 0.29104(14) 0.89034(12) -0.01721(12) 0.0268(3) Uani 1 1 d . . . . .
N017 N 0.95519(15) 0.65420(14) 0.01965(14) 0.0481(4) Uani 1 1 d . . . . .
C018 C 0.88931(14) 0.39649(12) 0.25144(12) 0.0275(3) Uani 1 1 d . . . . .
N019 N -0.02740(15) 0.83820(14) 0.11183(15) 0.0510(4) Uani 1 1 d . . . . .
C01A C 0.67973(16) 0.73917(13) 0.27905(12) 0.0300(3) Uani 1 1 d . . . . .
H01A H 0.746282 0.781981 0.233749 0.036 Uiso 1 1 calc R U . . .
C01B C 0.11422(15) 0.25165(12) 0.51859(12) 0.0294(3) Uani 1 1 d . . . . .
C01C C 0.85599(14) 0.47683(14) 0.44784(12) 0.0298(3) Uani 1 1 d . . . . .
H01C H 0.939272 0.447169 0.454602 0.036 Uiso 1 1 calc R U . . .
C01D C 0.83174(15) 0.58272(14) 0.37020(12) 0.0296(3) Uani 1 1 d . . . . .
H01D H 0.898829 0.624439 0.324553 0.035 Uiso 1 1 calc R U . . .
C01E C 0.55774(16) 0.78256(12) 0.26837(12) 0.0306(3) Uani 1 1 d . . . . .
H01E H 0.541484 0.854474 0.215324 0.037 Uiso 1 1 calc R U . . .
C01F C 0.86630(15) 0.61546(13) 0.07482(12) 0.0300(3) Uani 1 1 d . . . . .
C01G C 0.06859(15) 0.79006(13) 0.12573(13) 0.0325(3) Uani 1 1 d . . . . .
C01H C 0.20297(16) -0.03380(14) 0.48727(13) 0.0341(3) Uani 1 1 d . . . . .
C01I C 0.22974(19) 1.00823(14) 0.14785(13) 0.0390(4) Uani 1 1 d . . . . .
C01J C 0.1214(2) -0.07754(17) 0.59227(14) 0.0483(5) Uani 1 1 d . . . . .
H01K H 0.089409 -0.018174 0.605897 0.073 Uiso 1 1 calc R U . . .
H01L H 0.171271 -0.128849 0.650681 0.073 Uiso 1 1 calc R U . . .
H01M H 0.051145 -0.113743 0.587784 0.073 Uiso 1 1 calc R U . . .
C01K C 0.2720(2) -0.1149(2) 0.4576(2) 0.0601(6) Uani 1 1 d . . . . .
H01N H 0.211321 -0.155370 0.447009 0.090 Uiso 1 1 calc R U . . .
H01O H 0.323877 -0.164541 0.515200 0.090 Uiso 1 1 calc R U . . .
H01P H 0.325329 -0.077204 0.391399 0.090 Uiso 1 1 calc R U . . .
C01L C 0.1029(3) 1.0445(2) 0.18094(19) 0.0616(6) Uani 1 1 d . . . . .
H01B H 0.053206 0.981671 0.226534 0.092 Uiso 1 1 calc R U . . .
H01F H 0.059206 1.092564 0.117084 0.092 Uiso 1 1 calc R U . . .
H01G H 0.114693 1.082645 0.220532 0.092 Uiso 1 1 calc R U . . .
C01M C 0.3149(3) 1.0953(2) 0.0670(2) 0.0604(6) Uani 1 1 d . . . . .
H01H H 0.399048 1.063704 0.063592 0.091 Uiso 1 1 calc R U . . .
H01I H 0.318631 1.150427 0.088745 0.091 Uiso 1 1 calc R U . . .
H01J H 0.281971 1.127914 -0.003509 0.091 Uiso 1 1 calc R U . . .

loop_
_atom_site_aniso_label
_atom_site_aniso_U_11
_atom_site_aniso_U_22
_atom_site_aniso_U_33
_atom_site_aniso_U_23
_atom_site_aniso_U_13
_atom_site_aniso_U_12
N001 0.0242(6) 0.0187(5) 0.0168(5) -0.0048(4) -0.0030(4) -0.0046(4)
N002 0.0192(6) 0.0216(6) 0.0199(5) -0.0082(4) -0.0002(4) -0.0053(4)
N003 0.0215(6) 0.0196(5) 0.0185(5) -0.0059(4) -0.0013(4) -0.0054(4)
N004 0.0200(6) 0.0218(6) 0.0213(5) -0.0087(5) -0.0037(4) -0.0019(4)
N005 0.0209(6) 0.0214(6) 0.0207(5) -0.0057(4) -0.0029(4) -0.0021(4)
N006 0.0224(6) 0.0177(5) 0.0185(5) -0.0058(4) -0.0010(4) -0.0038(4)
O007 0.0622(9) 0.0355(7) 0.0385(6) -0.0142(5) -0.0136(6) 0.0101(6)
O008 0.0598(9) 0.0326(7) 0.0370(6) 0.0010(5) 0.0028(6) -0.0099(6)
C009 0.0218(6) 0.0182(6) 0.0149(5) -0.0061(5) -0.0013(5) -0.0058(5)
C00A 0.0220(7) 0.0179(6) 0.0137(5) -0.0064(5) -0.0024(5) -0.0042(5)
C00B 0.0215(6) 0.0205(6) 0.0152(5) -0.0076(5) -0.0018(5) -0.0052(5)
C00C 0.0200(6) 0.0199(6) 0.0154(6) -0.0069(5) -0.0032(5) -0.0032(5)
C00D 0.0215(7) 0.0186(6) 0.0147(5) -0.0060(5) -0.0023(5) -0.0046(5)
C00E 0.0226(7) 0.0184(6) 0.0158(5) -0.0065(5) -0.0029(5) -0.0050(5)
C00F 0.0189(6) 0.0203(6) 0.0164(6) -0.0079(5) -0.0029(5) -0.0037(5)
C00G 0.0194(6) 0.0201(6) 0.0169(6) -0.0080(5) -0.0012(5) -0.0055(5)
N00H 0.0485(9) 0.0239(7) 0.0314(7) -0.0027(6) -0.0004(6) 0.0025(6)
C00I 0.0235(7) 0.0229(7) 0.0174(6) -0.0106(5) -0.0035(5) -0.0039(5)
C00J 0.0262(7) 0.0183(6) 0.0163(6) -0.0062(5) -0.0028(5) -0.0041(5)
C00K 0.0192(6) 0.0208(6) 0.0180(6) -0.0088(5) -0.0028(5) -0.0033(5)
C00L 0.0258(7) 0.0208(6) 0.0162(6) -0.0078(5) -0.0054(5) -0.0027(5)
C00M 0.0256(7) 0.0209(6) 0.0170(6) -0.0053(5) -0.0015(5) -0.0071(5)
C00N 0.0259(7) 0.0201(6) 0.0189(6) -0.0059(5) -0.0029(5) -0.0058(5)
C00O 0.0244(7) 0.0191(6) 0.0182(6) -0.0060(5) -0.0036(5) -0.0025(5)
N00P 0.0241(7) 0.0389(8) 0.0493(8) -0.0148(7) -0.0026(6) 0.0021(6)
C00Q 0.0229(7) 0.0227(6) 0.0185(6) -0.0108(5) -0.0060(5) -0.0004(5)
N00R 0.0315(8) 0.0353(8) 0.0464(8) -0.0035(6) 0.0077(6) -0.0110(6)
C00S 0.0220(7) 0.0209(6) 0.0225(6) -0.0063(5) -0.0036(5) -0.0016(5)
C00T 0.0202(6) 0.0231(7) 0.0218(6) -0.0089(5) -0.0008(5) -0.0054(5)
C00U 0.0211(7) 0.0222(7) 0.0211(6) -0.0070(5) -0.0016(5) -0.0031(5)
C00V 0.0217(7) 0.0224(7) 0.0198(6) -0.0065(5) -0.0006(5) -0.0058(5)
C00W 0.0267(7) 0.0233(7) 0.0190(6) -0.0058(5) 0.0024(5) -0.0102(5)
C00X 0.0202(6) 0.0234(7) 0.0227(6) -0.0100(5) -0.0033(5) -0.0026(5)
C00Y 0.0284(7) 0.0263(7) 0.0199(6) -0.0107(6) -0.0013(5) -0.0072(6)
N00Z 0.0495(9) 0.0230(7) 0.0428(8) 0.0014(6) -0.0078(7) -0.0076(6)
C010 0.0255(7) 0.0280(7) 0.0269(6) -0.0139(6) -0.0078(5) 0.0025(6)
C011 0.0320(7) 0.0177(6) 0.0174(6) -0.0033(5) -0.0013(5) -0.0064(5)
C012 0.0312(7) 0.0182(6) 0.0201(6) -0.0035(5) -0.0066(5) 0.0004(5)
C013 0.0245(7) 0.0230(7) 0.0240(6) -0.0076(5) -0.0060(5) 0.0024(5)
C014 0.0311(8) 0.0223(7) 0.0224(6) -0.0084(6) -0.0070(5) 0.0004(6)
C015 0.0276(7) 0.0233(7) 0.0266(7) -0.0053(6) -0.0032(5) -0.0069(6)
C016 0.0282(7) 0.0218(7) 0.0246(6) -0.0068(6) 0.0001(5) -0.0017(5)
N017 0.0266(7) 0.0405(8) 0.0547(9) -0.0067(7) 0.0092(7) -0.0061(6)
C018 0.0229(7) 0.0260(7) 0.0284(7) -0.0087(6) -0.0015(5) -0.0029(6)
N019 0.0281(8) 0.0401(9) 0.0600(10) -0.0063(7) -0.0008(7) 0.0061(6)
C01A 0.0347(8) 0.0276(7) 0.0247(7) -0.0092(6) 0.0015(6) -0.0111(6)
C01B 0.0267(7) 0.0235(7) 0.0287(7) -0.0047(6) -0.0021(6) -0.0042(6)
C01C 0.0216(7) 0.0388(8) 0.0346(7) -0.0215(7) -0.0054(6) 0.0002(6)
C01D 0.0240(7) 0.0382(8) 0.0294(7) -0.0180(6) 0.0022(5) -0.0089(6)
C01E 0.0423(9) 0.0205(6) 0.0229(6) -0.0044(5) -0.0047(6) -0.0059(6)
C01F 0.0220(7) 0.0259(7) 0.0328(7) -0.0065(6) -0.0013(6) -0.0030(6)
C01G 0.0256(8) 0.0245(7) 0.0330(8) -0.0024(6) -0.0012(6) -0.0020(6)
C01H 0.0304(8) 0.0321(8) 0.0301(7) -0.0048(6) -0.0098(6) -0.0061(6)
C01I 0.0536(11) 0.0340(8) 0.0290(7) -0.0140(7) -0.0113(7) 0.0035(8)
C01J 0.0499(11) 0.0445(10) 0.0315(8) -0.0006(7) -0.0026(7) -0.0168(9)
C01K 0.0432(11) 0.0547(13) 0.0817(16) -0.0324(12) -0.0086(11) 0.0037(9)
C01L 0.0713(16) 0.0463(12) 0.0511(11) -0.0147(10) 0.0033(11) 0.0117(11)
C01M 0.0768(16) 0.0478(12) 0.0606(13) -0.0287(11) 0.0068(11) -0.0201(11)

loop_
_atom_type_symbol
_atom_type_description
_atom_type_scat_dispersion_real
_atom_type_scat_dispersion_imag
_atom_type_scat_source
C C 0.0181 0.0091 'International Tables Vol C Tables 4.2.6.8 and 6.1.1.4'
H H 0.0000 0.0000 'International Tables Vol C Tables 4.2.6.8 and 6.1.1.4'
N N 0.0311 0.0180 'International Tables Vol C Tables 4.2.6.8 and 6.1.1.4'
O O 0.0492 0.0322 'International Tables Vol C Tables 4.2.6.8 and 6.1.1.4'

loop_
_geom_angle_atom_site_label_1
_geom_angle_atom_site_label_2
_geom_angle_atom_site_label_3
_geom_angle
_geom_angle_site_symmetry_1
_geom_angle_site_symmetry_3
_geom_angle_publ_flag
C00N N001 C00E 116.10(12) . . ?
C00T N002 C00G 115.56(12) . . ?
C00M N003 C00B 115.87(12) . . ?
C00X N004 C00F 115.61(12) . . ?
C00S N005 C00K 116.48(12) . . ?
C00O N006 C00D 116.21(11) . . ?
C00A C009 C00C 119.56(12) . 2_665 ?
C00V C009 C00A 118.50(13) . . ?
C00V C009 C00C 121.95(13) . 2_665 ?
C009 C00A C00C 121.14(12) . . ?
C00J C00A C009 119.65(12) . . ?
C00J C00A C00C 119.21(13) . . ?
N003 C00B C00E 121.28(12) . . ?
N003 C00B C00K 118.53(12) . . ?
C00E C00B C00K 120.18(12) . . ?
C00A C00C C009 119.31(13) . 2_665 ?
C00U C00C C009 122.25(13) . 2_665 ?
C00U C00C C00A 118.44(13) . . ?
N006 C00D C00G 117.90(12) . . ?
N006 C00D C00K 122.20(13) . . ?
C00K C00D C00G 119.89(12) . . ?
N001 C00E C00B 122.30(12) . . ?
N001 C00E C00F 117.62(12) . . ?
C00B C00E C00F 120.08(12) . . ?
N004 C00F C00E 118.01(12) . . ?
N004 C00F C00G 122.20(12) . . ?
C00G C00F C00E 119.79(12) . . ?
N002 C00G C00D 117.93(12) . . ?
N002 C00G C00F 121.74(13) . . ?
C00F C00G C00D 120.33(12) . . ?
C00L C00I C00Y 119.08(13) . . ?
C00Q C00I C00L 121.70(13) . . ?
C00Q C00I C00Y 119.22(14) . . ?
C011 C00J C00A 119.31(13) . . ?
C012 C00J C00A 119.84(13) . . ?
C012 C00J C011 120.84(13) . . ?
N005 C00K C00B 119.43(12) . . ?
N005 C00K C00D 120.91(12) . . ?
C00D C00K C00B 119.66(12) . . ?
C00I C00L C00Q 119.31(13) . 2_666 ?
C014 C00L C00I 118.82(13) . . ?
C014 C00L C00Q 121.87(14) . 2_666 ?
N003 C00M C00N 122.58(12) . . ?
N003 C00M C01B 116.70(13) . . ?
C00N C00M C01B 120.70(12) . . ?
N001 C00N C00M 121.86(12) . . ?
N001 C00N C015 116.21(13) . . ?
C00M C00N C015 121.93(13) . . ?
N006 C00O C00S 121.92(12) . . ?
N006 C00O C016 117.31(12) . . ?
C00S C00O C016 120.76(13) . . ?
C00I C00Q C00L 118.99(13) . 2_666 ?
C010 C00Q C00I 119.09(13) . . ?
C010 C00Q C00L 121.92(13) . 2_666 ?
N005 C00S C00O 122.20(13) . . ?
N005 C00S C01G 117.50(13) . . ?
C00O C00S C01G 120.30(13) . . ?
N002 C00T C00X 122.75(12) . . ?
N002 C00T C01F 117.32(12) . . ?
C00X C00T C01F 119.91(13) . . ?
C00C C00U H00U 119.0 . . ?
C00C C00U C013 121.93(13) . . ?
C013 C00U H00U 119.0 . . ?
C009 C00V H00V 119.1 . . ?
C009 C00V C00W 121.82(14) . . ?
C00W C00V H00V 119.1 . . ?
C00V C00W H00W 119.9 . . ?
C011 C00W C00V 120.19(13) . . ?
C011 C00W H00W 119.9 . . ?
N004 C00X C00T 122.10(13) . . ?
N004 C00X C018 117.38(12) . . ?
C00T C00X C018 120.51(13) . . ?
C01A C00Y C00I 119.38(14) . . ?
C01D C00Y C00I 119.24(13) . . ?
C01D C00Y C01A 121.37(14) . . ?
C00Q C010 H010 119.3 . . ?
C00Q C010 C01C 121.33(14) . . ?
C01C C010 H010 119.3 . . ?
C00J C011 H011 119.7 . . ?
C00W C011 C00J 120.53(13) . . ?
C00W C011 H011 119.7 . . ?
C00J C012 H012 119.9 . . ?
C013 C012 C00J 120.25(13) . . ?
C013 C012 H012 119.9 . . ?
C00U C013 H013 119.8 . . ?
C012 C013 C00U 120.32(14) . . ?
C012 C013 H013 119.8 . . ?
C00L C014 H014 119.1 . . ?
C00L C014 C01E 121.73(14) . . ?
C01E C014 H014 119.1 . . ?
N00Z C015 C00N 178.50(17) . . ?
N00H C016 C00O 178.87(17) . . ?
N00P C018 C00X 177.96(17) . . ?
C00Y C01A H01A 119.7 . . ?
C01E C01A C00Y 120.55(14) . . ?
C01E C01A H01A 119.7 . . ?
N00R C01B C00M 178.29(17) . . ?
C010 C01C H01C 119.8 . . ?
C01D C01C C010 120.33(14) . . ?
C01D C01C H01C 119.8 . . ?
C00Y C01D H01D 119.6 . . ?
C01C C01D C00Y 120.78(14) . . ?
C01C C01D H01D 119.6 . . ?
C014 C01E H01E 119.8 . . ?
C01A C01E C014 120.43(14) . . ?
C01A C01E H01E 119.8 . . ?
N017 C01F C00T 178.26(18) . . ?
N019 C01G C00S 179.05(18) . . ?
O008 C01H C01J 121.18(18) . . ?
O008 C01H C01K 121.45(18) . . ?
C01K C01H C01J 117.36(18) . . ?
O007 C01I C01L 120.82(19) . . ?
O007 C01I C01M 122.0(2) . . ?
C01M C01I C01L 117.14(19) . . ?
C01H C01J H01K 109.5 . . ?
C01H C01J H01L 109.5 . . ?
C01H C01J H01M 109.5 . . ?
H01K C01J H01L 109.5 . . ?
H01K C01J H01M 109.5 . . ?
H01L C01J H01M 109.5 . . ?
C01H C01K H01N 109.5 . . ?
C01H C01K H01O 109.5 . . ?
C01H C01K H01P 109.5 . . ?
H01N C01K H01O 109.5 . . ?
H01N C01K H01P 109.5 . . ?
H01O C01K H01P 109.5 . . ?
C01I C01L H01B 109.5 . . ?
C01I C01L H01F 109.5 . . ?
C01I C01L H01G 109.5 . . ?
H01B C01L H01F 109.5 . . ?
H01B C01L H01G 109.5 . . ?
H01F C01L H01G 109.5 . . ?
C01I C01M H01H 109.5 . . ?
C01I C01M H01I 109.5 . . ?
C01I C01M H01J 109.5 . . ?
H01H C01M H01I 109.5 . . ?
H01H C01M H01J 109.5 . . ?
H01I C01M H01J 109.5 . . ?

loop_
_geom_bond_atom_site_label_1
_geom_bond_atom_site_label_2
_geom_bond_distance
_geom_bond_site_symmetry_2
_geom_bond_publ_flag
N001 C00E 1.3411(17) . ?
N001 C00N 1.3240(18) . ?
N002 C00G 1.3473(17) . ?
N002 C00T 1.3210(19) . ?
N003 C00B 1.3501(17) . ?
N003 C00M 1.3261(18) . ?
N004 C00F 1.3438(18) . ?
N004 C00X 1.3259(18) . ?
N005 C00K 1.3430(19) . ?
N005 C00S 1.3231(18) . ?
N006 C00D 1.3424(17) . ?
N006 C00O 1.3168(19) . ?
O007 C01I 1.220(2) . ?
O008 C01H 1.209(2) . ?
C009 C00A 1.425(2) . ?
C009 C00C 1.4689(19) 2_665 ?
C009 C00V 1.3903(19) . ?
C00A C00C 1.4356(19) . ?
C00A C00J 1.4252(18) . ?
C00B C00E 1.405(2) . ?
C00B C00K 1.4599(18) . ?
C00C C00U 1.386(2) . ?
C00D C00G 1.4563(19) . ?
C00D C00K 1.4149(18) . ?
C00E C00F 1.4612(18) . ?
C00F C00G 1.4053(18) . ?
N00H C016 1.144(2) . ?
C00I C00L 1.429(2) . ?
C00I C00Q 1.4261(19) . ?
C00I C00Y 1.435(2) . ?
C00J C011 1.4170(19) . ?
C00J C012 1.414(2) . ?
C00L C00Q 1.4765(19) 2_666 ?
C00L C014 1.3847(19) . ?
C00M C00N 1.409(2) . ?
C00M C01B 1.446(2) . ?
C00N C015 1.4450(19) . ?
C00O C00S 1.4190(19) . ?
C00O C016 1.4439(19) . ?
N00P C018 1.144(2) . ?
C00Q C010 1.388(2) . ?
N00R C01B 1.142(2) . ?
C00S C01G 1.442(2) . ?
C00T C00X 1.4108(19) . ?
C00T C01F 1.4472(19) . ?
C00U H00U 0.9300 . ?
C00U C013 1.405(2) . ?
C00V H00V 0.9300 . ?
C00V C00W 1.4029(19) . ?
C00W H00W 0.9300 . ?
C00W C011 1.369(2) . ?
C00X C018 1.444(2) . ?
C00Y C01A 1.416(2) . ?
C00Y C01D 1.411(2) . ?
N00Z C015 1.139(2) . ?
C010 H010 0.9300 . ?
C010 C01C 1.408(2) . ?
C011 H011 0.9300 . ?
C012 H012 0.9300 . ?
C012 C013 1.369(2) . ?
C013 H013 0.9300 . ?
C014 H014 0.9300 . ?
C014 C01E 1.406(2) . ?
N017 C01F 1.139(2) . ?
N019 C01G 1.142(2) . ?
C01A H01A 0.9300 . ?
C01A C01E 1.362(2) . ?
C01C H01C 0.9300 . ?
C01C C01D 1.368(2) . ?
C01D H01D 0.9300 . ?
C01E H01E 0.9300 . ?
C01H C01J 1.493(2) . ?
C01H C01K 1.488(3) . ?
C01I C01L 1.490(3) . ?
C01I C01M 1.488(3) . ?
C01J H01K 0.9600 . ?
C01J H01L 0.9600 . ?
C01J H01M 0.9600 . ?
C01K H01N 0.9600 . ?
C01K H01O 0.9600 . ?
C01K H01P 0.9600 . ?
C01L H01B 0.9600 . ?
C01L H01F 0.9600 . ?
C01L H01G 0.9600 . ?
C01M H01H 0.9600 . ?
C01M H01I 0.9600 . ?
C01M H01J 0.9600 . ?

loop_
_geom_torsion_atom_site_label_1
_geom_torsion_atom_site_label_2
_geom_torsion_atom_site_label_3
_geom_torsion_atom_site_label_4
_geom_torsion
_geom_torsion_site_symmetry_1
_geom_torsion_site_symmetry_2
_geom_torsion_site_symmetry_3
_geom_torsion_site_symmetry_4
_geom_torsion_publ_flag
N001 C00E C00F N004 -1.47(17) . . . . ?
N001 C00E C00F C00G 178.28(10) . . . . ?
N002 C00T C00X N004 1.6(2) . . . . ?
N002 C00T C00X C018 -179.18(11) . . . . ?
N003 C00B C00E N001 -0.01(19) . . . . ?
N003 C00B C00E C00F 179.72(10) . . . . ?
N003 C00B C00K N005 2.17(17) . . . . ?
N003 C00B C00K C00D -177.59(10) . . . . ?
N003 C00M C00N N001 -0.1(2) . . . . ?
N003 C00M C00N C015 179.79(11) . . . . ?
N004 C00F C00G N002 1.95(19) . . . . ?
N004 C00F C00G C00D -179.08(10) . . . . ?
N006 C00D C00G N002 -0.03(17) . . . . ?
N006 C00D C00G C00F -179.04(10) . . . . ?
N006 C00D C00K N005 -2.55(19) . . . . ?
N006 C00D C00K C00B 177.21(10) . . . . ?
N006 C00O C00S N005 -2.7(2) . . . . ?
N006 C00O C00S C01G 177.69(12) . . . . ?
C009 C00A C00C C009 -0.6(2) . . . 2_665 ?
C009 C00A C00C C00U 178.96(10) . . . . ?
C009 C00A C00J C011 -0.23(18) . . . . ?
C009 C00A C00J C012 -179.57(10) . . . . ?
C009 C00C C00U C013 -179.40(11) 2_665 . . . ?
C009 C00V C00W C011 1.0(2) . . . . ?
C00A C009 C00V C00W -1.17(19) . . . . ?
C00A C00C C00U C013 1.1(2) . . . . ?
C00A C00J C011 C00W 0.01(19) . . . . ?
C00A C00J C012 C013 0.2(2) . . . . ?
C00B N003 C00M C00N 0.76(18) . . . . ?
C00B N003 C00M C01B 179.42(11) . . . . ?
C00B C00E C00F N004 178.79(10) . . . . ?
C00B C00E C00F C00G -1.46(18) . . . . ?
C00C C009 C00A C00C 0.6(2) 2_665 . . . ?
C00C C009 C00A C00J -179.78(10) 2_665 . . . ?
C00C C009 C00V C00W 179.42(11) 2_665 . . . ?
C00C C00A C00J C011 179.41(10) . . . . ?
C00C C00A C00J C012 0.06(19) . . . . ?
C00C C00U C013 C012 -0.8(2) . . . . ?
C00D N006 C00O C00S 1.14(18) . . . . ?
C00D N006 C00O C016 -177.70(11) . . . . ?
C00E N001 C00N C00M -0.62(18) . . . . ?
C00E N001 C00N C015 179.49(11) . . . . ?
C00E C00B C00K N005 -177.74(10) . . . . ?
C00E C00B C00K C00D 2.49(18) . . . . ?
C00E C00F C00G N002 -177.78(10) . . . . ?
C00E C00F C00G C00D 1.19(18) . . . . ?
C00F N004 C00X C00T -0.46(18) . . . . ?
C00F N004 C00X C018 -179.66(11) . . . . ?
C00G N002 C00T C00X -0.93(18) . . . . ?
C00G N002 C00T C01F 177.69(11) . . . . ?
C00G C00D C00K N005 177.48(10) . . . . ?
C00G C00D C00K C00B -2.77(17) . . . . ?
C00I C00L C014 C01E -0.4(2) . . . . ?
C00I C00Q C010 C01C -0.3(2) . . . . ?
C00I C00Y C01A C01E -1.1(2) . . . . ?
C00I C00Y C01D C01C 0.1(2) . . . . ?
C00J C00A C00C C009 179.78(10) . . . 2_665 ?
C00J C00A C00C C00U -0.67(19) . . . . ?
C00J C012 C013 C00U 0.2(2) . . . . ?
C00K N005 C00S C00O 1.44(19) . . . . ?
C00K N005 C00S C01G -178.92(12) . . . . ?
C00K C00B C00E N001 179.90(10) . . . . ?
C00K C00B C00E C00F -0.37(18) . . . . ?
C00K C00D C00G N002 179.95(10) . . . . ?
C00K C00D C00G C00F 0.94(18) . . . . ?
C00L C00I C00Q C00L -1.0(2) . . . 2_666 ?
C00L C00I C00Q C010 179.84(10) . . . . ?
C00L C00I C00Y C01A 0.78(19) . . . . ?
C00L C00I C00Y C01D -179.78(11) . . . . ?
C00L C00Q C010 C01C -179.44(11) 2_666 . . . ?
C00L C014 C01E C01A 0.1(2) . . . . ?
C00M N003 C00B C00E -0.70(17) . . . . ?
C00M N003 C00B C00K 179.39(10) . . . . ?
C00N N001 C00E C00B 0.67(18) . . . . ?
C00N N001 C00E C00F -179.07(10) . . . . ?
C00O N006 C00D C00G -178.68(10) . . . . ?
C00O N006 C00D C00K 1.34(18) . . . . ?
C00Q C00I C00L C00Q 1.0(2) . . . 2_666 ?
C00Q C00I C00L C014 -179.46(10) . . . . ?
C00Q C00I C00Y C01A -179.78(11) . . . . ?
C00Q C00I C00Y C01D -0.34(19) . . . . ?
C00Q C00L C014 C01E 179.17(11) 2_666 . . . ?
C00Q C010 C01C C01D 0.0(2) . . . . ?
C00S N005 C00K C00B -178.74(10) . . . . ?
C00S N005 C00K C00D 1.01(18) . . . . ?
C00T N002 C00G C00D -179.76(10) . . . . ?
C00T N002 C00G C00F -0.76(17) . . . . ?
C00V C009 C00A C00C -178.84(10) . . . . ?
C00V C009 C00A C00J 0.79(19) . . . . ?
C00V C00W C011 C00J -0.4(2) . . . . ?
C00X N004 C00F C00E 178.51(10) . . . . ?
C00X N004 C00F C00G -1.23(18) . . . . ?
C00Y C00I C00L C00Q -179.61(10) . . . 2_666 ?
C00Y C00I C00L C014 -0.03(19) . . . . ?
C00Y C00I C00Q C00L 179.61(10) . . . 2_666 ?
C00Y C00I C00Q C010 0.42(19) . . . . ?
C00Y C01A C01E C014 0.7(2) . . . . ?
C010 C01C C01D C00Y 0.0(2) . . . . ?
C011 C00J C012 C013 -179.14(11) . . . . ?
C012 C00J C011 C00W 179.35(11) . . . . ?
C016 C00O C00S N005 176.11(12) . . . . ?
C016 C00O C00S C01G -3.5(2) . . . . ?
C01A C00Y C01D C01C 179.54(12) . . . . ?
C01B C00M C00N N001 -178.72(11) . . . . ?
C01B C00M C00N C015 1.2(2) . . . . ?
C01D C00Y C01A C01E 179.44(12) . . . . ?
C01F C00T C00X N004 -176.95(12) . . . . ?
C01F C00T C00X C018 2.2(2) . . . . ?
